data_4349513
loop_
_publ_author_name
'W\;ec\/lawik, M.'
'G\;agor, A.'
'Jakubas, R.'
'Piecha-Bisiorek, A.'
'Medycki, W.'
'Baran, J.'
'Zieli\'nski, P.'
'Ga\/l\;azka, M.'

_publ_section_title
;
 Structure--property relationships in hybrid (C3H5N2)3[Sb2I9] and
 (C3H5N2)3[Bi2I9] isomorphs
;
_journal_issue 10
_journal_name_full 'Inorganic Chemistry Frontiers'
_journal_page_first 1306
_journal_paper_doi 10.1039/C6QI00260A
_journal_volume 3
_journal_year 2016
_chemical_formula_sum 'C9 H15 Bi2 I9 N6'
_chemical_formula_weight 1767.33
_space_group_IT_number 194
_space_group_name_Hall '-P 6c 2c'
_space_group_name_H-M_alt 'P 63/m m c'
_symmetry_cell_setting hexagonal
_symmetry_space_group_name_H-M 'P 63/m m c'
_atom_sites_solution_primary direct
_atom_sites_solution_secondary difmap
_audit_creation_method SHELXL-97
_audit_update_record
;
2016-07-17 deposited with the CCDC.
2016-08-22 downloaded from the CCDC.
;
_cell_angle_alpha 90.00
_cell_angle_beta 90.00
_cell_angle_gamma 120.00
_cell_formula_units_Z 2
_cell_length_a 9.2914(9)
_cell_length_b 9.2914(9)
_cell_length_c 22.503(3)
_cell_measurement_reflns_used 1246
_cell_measurement_temperature 350(2)
_cell_measurement_theta_max 29.8671
_cell_measurement_theta_min 2.6840
_cell_volume 1682.4(3)
_computing_structure_refinement 'SHELXL-97 (Sheldrick, 1997)'
_computing_structure_solution 'SHELXS-97 (Sheldrick, 1990)'
_diffrn_ambient_temperature 350(2)
_diffrn_measured_fraction_theta_full 0.985
_diffrn_measured_fraction_theta_max 0.985
_diffrn_radiation_monochromator graphite
_diffrn_radiation_source 'fine-focus sealed tube'
_diffrn_radiation_type MoK\a
_diffrn_radiation_wavelength 0.71073
_diffrn_reflns_av_R_equivalents 0.044
_diffrn_reflns_av_sigmaI/netI 0.025
_diffrn_reflns_limit_h_max 10
_diffrn_reflns_limit_h_min -10
_diffrn_reflns_limit_k_max 10
_diffrn_reflns_limit_k_min -9
_diffrn_reflns_limit_l_max 25
_diffrn_reflns_limit_l_min -24
_diffrn_reflns_number 13217
_diffrn_reflns_theta_full 23.53
_diffrn_reflns_theta_max 23.53
_diffrn_reflns_theta_min 3.11
_exptl_absorpt_coefficient_mu 18.711
_exptl_absorpt_correction_T_max 1.00000
_exptl_absorpt_correction_T_min 0.40088
_exptl_absorpt_correction_type multi-scan
_exptl_absorpt_process_details
;
CrysAlis RED, Oxford Diffraction Ltd.,
Version 1.171.33.42 (release 29-05-2009 CrysAlis171 .NET)
(compiled May 29 2009,17:40:42)
Empirical absorption correction using spherical harmonics,
 implemented in SCALE3 ABSPACK scaling algorithm.
;
_exptl_crystal_colour red
_exptl_crystal_density_diffrn 3.489
_exptl_crystal_density_method 'not measured'
_exptl_crystal_description plate
_exptl_crystal_F_000 1508
_exptl_crystal_size_max 0.130
_exptl_crystal_size_mid 0.050
_exptl_crystal_size_min 0.045
_refine_diff_density_max 0.591
_refine_diff_density_min -0.328
_refine_diff_density_rms 0.122
_refine_ls_extinction_method none
_refine_ls_goodness_of_fit_ref 0.880
_refine_ls_matrix_type full
_refine_ls_number_parameters 27
_refine_ls_number_reflns 520
_refine_ls_number_restraints 18
_refine_ls_restrained_S_all 0.894
_refine_ls_R_factor_all 0.1491
_refine_ls_R_factor_gt 0.0411
_refine_ls_shift/su_max 0.023
_refine_ls_shift/su_mean 0.004
_refine_ls_structure_factor_coef Fsqd
_refine_ls_weighting_details 'calc w=1/[\s^2^(Fo^2^)+(0.0400P)^2^+0.0000P] where P=(Fo^2^+2Fc^2^)/3'
_refine_ls_weighting_scheme calc
_refine_ls_wR_factor_gt 0.0837
_refine_ls_wR_factor_ref 0.1006
_reflns_number_gt 156
_reflns_number_total 520
_reflns_threshold_expression >2sigma(I)
_cod_data_source_file c6qi00260a3.cif
_cod_data_source_block 350K_Im3Bi2I9
_cod_original_sg_symbol_H-M P63/mmc
_cod_database_code 4349513

loop_
_symmetry_equiv_pos_as_xyz
'x, y, z'
'-y, x-y, z'
'-x+y, -x, z'
'-x, -y, z+1/2'
'y, -x+y, z+1/2'
'x-y, x, z+1/2'
'y, x, -z'
'x-y, -y, -z'
'-x, -x+y, -z'
'-y, -x, -z+1/2'
'-x+y, y, -z+1/2'
'x, x-y, -z+1/2'
'-x, -y, -z'
'y, -x+y, -z'
'x-y, x, -z'
'x, y, -z-1/2'
'-y, x-y, -z-1/2'
'-x+y, -x, -z-1/2'
'-y, -x, z'
'-x+y, y, z'
'x, x-y, z'
'y, x, z-1/2'
'x-y, -y, z-1/2'
'-x, -x+y, z-1/2'

loop_
_atom_site_label
_atom_site_type_symbol
_atom_site_fract_x
_atom_site_fract_y
_atom_site_fract_z
_atom_site_U_iso_or_equiv
_atom_site_adp_type
_atom_site_occupancy
_atom_site_symmetry_multiplicity
_atom_site_calc_flag
_atom_site_refinement_flags
Bi1 Bi 0.3333 0.6667 0.15571(7) 0.1635(6) Uani 1 6 d S
I1 I 0.17931(11) 0.82069(11) 0.08541(7) 0.2074(7) Uani 1 2 d S
I2 I 0.48637(15) 0.51363(15) 0.2500 0.1808(8) Uani 1 4 d S
C1 C 0.566(3) 1.2830(15) 0.0539(8) 0.349(18) Uiso 0.33 2 d SPD
H1 H 0.5409 1.2705 0.0135 0.419 Uiso 0.33 2 calc SPR
N2 N 0.5881(5) 1.1763(10) 0.0893(7) 0.349(18) Uiso 0.67 2 d SPD
H2 H 0.5837 1.0859 0.0778 0.419 Uiso 0.33 1 calc PR
C3 C 0.6178(5) 1.2356(11) 0.1450(8) 0.349(18) Uiso 0.67 2 d SPD
H3 H 0.5502 1.1855 0.1778 0.419 Uiso 0.33 1 calc PR
C4 C -0.0078(9) 0.1315(12) 0.2500 0.65(4) Uiso 0.33 2 d SPD
H4 H -0.0200 0.2249 0.2500 0.785 Uiso 0.33 2 calc SPR
N5 N -0.1338(9) -0.0304(14) 0.2500 0.65(4) Uiso 0.33 2 d SPD
H5 H -0.2383 -0.0632 0.2500 0.785 Uiso 0.33 2 calc SPR
C6 C -0.0658(10) -0.132(2) 0.2500 0.65(4) Uiso 0.33 4 d SPD
H6 H -0.1236 -0.2471 0.2500 0.785 Uiso 0.33 4 calc SPR

loop_
_atom_site_aniso_label
_atom_site_aniso_U_11
_atom_site_aniso_U_22
_atom_site_aniso_U_33
_atom_site_aniso_U_23
_atom_site_aniso_U_13
_atom_site_aniso_U_12
Bi1 0.1937(9) 0.1937(9) 0.1030(10) 0.000 0.000 0.0969(4)
I1 0.2478(8) 0.2478(8) 0.1466(14) 0.0173(7) -0.0173(7) 0.1390(11)
I2 0.2156(10) 0.2156(10) 0.1363(16) 0.000 0.000 0.1267(13)

loop_
_atom_type_symbol
_atom_type_description
_atom_type_scat_dispersion_real
_atom_type_scat_dispersion_imag
_atom_type_scat_source
C C 0.0033 0.0016 'International Tables Vol C Tables 4.2.6.8 and 6.1.1.4'
H H 0.0000 0.0000 'International Tables Vol C Tables 4.2.6.8 and 6.1.1.4'
N N 0.0061 0.0033 'International Tables Vol C Tables 4.2.6.8 and 6.1.1.4'
Bi Bi -4.1077 10.2566 'International Tables Vol C Tables 4.2.6.8 and 6.1.1.4'
I I -0.4742 1.8119 'International Tables Vol C Tables 4.2.6.8 and 6.1.1.4'

loop_
_geom_angle_atom_site_label_1
_geom_angle_atom_site_label_2
_geom_angle_atom_site_label_3
_geom_angle
_geom_angle_site_symmetry_1
_geom_angle_site_symmetry_3
I1 Bi1 I1 93.78(6) . 2_665
I1 Bi1 I1 93.78(6) . 3_565
I1 Bi1 I1 93.78(6) 2_665 3_565
I1 Bi1 I2 91.82(3) . 2_665
I1 Bi1 I2 171.80(7) 2_665 2_665
I1 Bi1 I2 91.82(3) 3_565 2_665
I1 Bi1 I2 91.82(3) . 3_565
I1 Bi1 I2 91.82(3) 2_665 3_565
I1 Bi1 I2 171.80(7) 3_565 3_565
I2 Bi1 I2 82.01(5) 2_665 3_565
I1 Bi1 I2 171.80(7) . .
I1 Bi1 I2 91.82(3) 2_665 .
I1 Bi1 I2 91.82(3) 3_565 .
I2 Bi1 I2 82.01(5) 2_665 .
I2 Bi1 I2 82.01(5) 3_565 .
Bi1 I2 Bi1 81.49(7) . 16_556

loop_
_geom_bond_atom_site_label_1
_geom_bond_atom_site_label_2
_geom_bond_distance
_geom_bond_site_symmetry_2
Bi1 I1 2.9405(19) .
Bi1 I1 2.9405(19) 2_665
Bi1 I1 2.9405(19) 3_565
Bi1 I2 3.251(2) 2_665
Bi1 I2 3.251(2) 3_565
Bi1 I2 3.251(2) .
I2 Bi1 3.251(2) 16_556
C1 N2 1.366(10) .
N2 C3 1.340(14) .
C3 C3 1.363(15) 2_775
C4 N5 1.368(10) .
N5 C6 1.370(11) .
